data_4317387
loop_
_publ_author_name
'Daniel L. Reger'
'Christine A. Little'
'Mark D. Smith'
'Arnold L. Rheingold'
'Louise M. Liable-Sands'
'Glen P. A. Yap'
'Ilia A. Guzei'

_publ_section_title
;
 Syntheses and Solid State Structures of Tris(pyrazolyl)methane Complexes
 of Sodium, Potassium, Calcium, and Strontium: Comparison of Structures
 with Analogous Complexes of Lead(II)
;
_journal_name_full 'Inorganic Chemistry'
_journal_page_first 19
_journal_page_last 27
_journal_paper_doi 10.1021/ic010690n
_journal_volume 41
_journal_year 2002
_chemical_formula_sum 'C20 H20 B2 F8 N12 Sr'
_chemical_formula_weight 689.72
_chemical_name_systematic
;
  ?
;
_space_group_IT_number 170
_symmetry_cell_setting hexagonal
_symmetry_space_group_name_Hall 'P 65'
_symmetry_space_group_name_H-M 'P 65'
_atom_sites_solution_hydrogens geom
_atom_sites_solution_primary direct
_atom_sites_solution_secondary difmap
_audit_creation_method SHELXL
_cell_angle_alpha 90.00
_cell_angle_beta 90.00
_cell_angle_gamma 120.00
_cell_formula_units_Z 6
_cell_length_a 9.42530(10)
_cell_length_b 9.42530(10)
_cell_length_c 55.3713(5)
_cell_measurement_temperature 223(2)
_cell_volume 4259.96(7)
_computing_cell_refinement Siemens/SAINT
_computing_data_collection Siemens/SMART
_computing_data_reduction Siemens/SAINT
_computing_molecular_graphics XP-5.03
_computing_publication_material XCIF
_computing_structure_refinement 'SHELXL-5.03 (Sheldrick, 1994)'
_computing_structure_solution 'SHELXS-5.03 (Sheldrick, 1994)'
_diffrn_ambient_temperature 223(2)
_diffrn_measurement_device 'Siemens P4/CCD'
_diffrn_measurement_method 'phi, omega'
_diffrn_radiation_monochromator graphite
_diffrn_radiation_source 'fine-focus sealed tube'
_diffrn_radiation_type MoK\a
_diffrn_radiation_wavelength 0.71073
_diffrn_reflns_av_R_equivalents 0.0394
_diffrn_reflns_av_sigmaI/netI 0.0592
_diffrn_reflns_limit_h_max 9
_diffrn_reflns_limit_h_min -12
_diffrn_reflns_limit_k_max 12
_diffrn_reflns_limit_k_min -12
_diffrn_reflns_limit_l_max 66
_diffrn_reflns_limit_l_min -68
_diffrn_reflns_number 15807
_diffrn_reflns_theta_max 28.35
_diffrn_reflns_theta_min 1.10
_exptl_absorpt_coefficient_mu 1.986
_exptl_crystal_colour colorless
_exptl_crystal_density_diffrn 1.613
_exptl_crystal_description block
_exptl_crystal_F_000 2064
_exptl_crystal_size_max 0.4
_exptl_crystal_size_mid 0.3
_exptl_crystal_size_min 0.2
_refine_diff_density_max 0.315
_refine_diff_density_min -0.531
_refine_diff_density_rms 0.074
_refine_ls_abs_structure_details 'Flack H D (1983), Acta Cryst. A39, 876-881'
_refine_ls_abs_structure_Flack N.A.
_refine_ls_extinction_method none
_refine_ls_goodness_of_fit_all 1.056
_refine_ls_goodness_of_fit_obs 1.087
_refine_ls_hydrogen_treatment 'idealized contributions'
_refine_ls_matrix_type full
_refine_ls_number_parameters 388
_refine_ls_number_reflns 6023
_refine_ls_number_restraints 1
_refine_ls_restrained_S_all 1.056
_refine_ls_restrained_S_obs 1.087
_refine_ls_R_factor_all 0.0618
_refine_ls_R_factor_obs 0.0505
_refine_ls_shift/esd_max -0.005
_refine_ls_shift/esd_mean 0.001
_refine_ls_structure_factor_coef Fsqd
_refine_ls_weighting_details 'w=1/[\s^2^(Fo^2^)+(0.0570P)^2^+3.9567P] where P=(Fo^2^+2Fc^2^)/3'
_refine_ls_weighting_scheme calc
_refine_ls_wR_factor_all 0.1214
_refine_ls_wR_factor_obs 0.1163
_reflns_number_observed 5265
_reflns_number_total 6023
_reflns_observed_criterion >2sigma(I)
_cod_data_source_file ic010690n_2.cif
_cod_data_source_block {[HC(pz)3]2Sr}(BF4)2
_cod_depositor_comments
;
The following automatic conversions were performed:

'_refine_ls_weighting_scheme' value 'calc
w=1/[\s^2^(Fo^2^)+(0.0570P)^2^+3.9567P] where P=(Fo^2^+2Fc^2^)/3' was
changed to 'calc'. New tag '_refine_ls_weighting_details' was
created. The value of the new tag was set to
'w=1/[\s^2^(Fo^2^)+(0.0570P)^2^+3.9567P] where P=(Fo^2^+2Fc^2^)/3'.

Automatic conversion script
Id: cif_fix_values 3143 2015-03-26 13:38:13Z robertas 
;
_cod_database_code 4317387

loop_
_symmetry_equiv_pos_as_xyz
'x, y, z'
'-y, x-y, z+2/3'
'-x+y, -x, z+1/3'
'-x, -y, z+1/2'
'y, -x+y, z+1/6'
'x-y, x, z+5/6'

loop_
_atom_site_aniso_label
_atom_site_aniso_U_11
_atom_site_aniso_U_22
_atom_site_aniso_U_33
_atom_site_aniso_U_23
_atom_site_aniso_U_13
_atom_site_aniso_U_12
Sr 0.0211(2) 0.0318(2) 0.0206(2) 0.0007(2) -0.0028(2) 0.0118(2)
F1 0.084(3) 0.063(3) 0.044(3) 0.014(2) -0.006(2) 0.031(2)
F2 0.038(2) 0.052(2) 0.088(3) 0.016(2) 0.011(2) 0.025(2)
F3 0.0291(15) 0.046(2) 0.054(3) 0.005(2) -0.0031(14) 0.0137(14)
F4 0.048(2) 0.041(2) 0.076(3) -0.009(2) -0.023(2) 0.020(2)
F5 0.118(5) 0.223(8) 0.046(3) -0.030(4) -0.031(3) 0.132(5)
F6 0.071(3) 0.060(3) 0.073(4) 0.016(2) 0.031(2) 0.019(2)
F7 0.071(3) 0.070(3) 0.075(4) -0.029(3) -0.001(2) 0.030(2)
F8 0.050(2) 0.081(3) 0.023(2) -0.011(2) 0.003(2) 0.016(2)
B1 0.030(3) 0.036(3) 0.043(4) 0.003(3) -0.005(3) 0.013(2)
B2 0.033(3) 0.067(5) 0.029(4) -0.016(3) -0.006(3) 0.025(3)
N1 0.036(2) 0.040(3) 0.040(3) 0.011(2) -0.007(2) 0.015(2)
N2 0.036(2) 0.043(3) 0.021(2) 0.008(2) -0.001(2) 0.021(2)
N3 0.031(2) 0.043(2) 0.033(3) -0.004(2) -0.005(2) 0.020(2)
N4 0.029(2) 0.043(2) 0.018(2) -0.003(2) -0.006(2) 0.015(2)
N5 0.028(2) 0.049(3) 0.018(2) 0.002(2) -0.002(2) 0.021(2)
N6 0.025(2) 0.047(2) 0.020(2) 0.001(2) -0.004(2) 0.018(2)
N7 0.024(2) 0.042(2) 0.029(3) 0.007(2) 0.000(2) 0.013(2)
N8 0.026(2) 0.037(2) 0.021(2) -0.001(2) -0.002(2) 0.016(2)
N9 0.026(2) 0.041(2) 0.043(3) -0.001(2) -0.005(2) 0.016(2)
N10 0.026(2) 0.035(2) 0.031(3) 0.004(2) -0.001(2) 0.010(2)
N11 0.031(2) 0.042(3) 0.023(3) -0.002(2) 0.001(2) 0.016(2)
N12 0.026(2) 0.041(3) 0.023(3) 0.005(2) 0.000(2) 0.005(2)
C1 0.045(3) 0.039(3) 0.033(3) 0.006(2) -0.001(3) 0.015(3)
C2 0.061(4) 0.042(3) 0.036(4) 0.014(3) 0.006(3) 0.028(3)
C3 0.055(4) 0.044(3) 0.029(3) 0.007(2) 0.007(3) 0.031(3)
C4 0.046(3) 0.042(3) 0.036(4) -0.004(2) 0.000(3) 0.027(3)
C5 0.069(4) 0.047(3) 0.041(4) -0.013(3) -0.002(3) 0.031(3)
C6 0.058(4) 0.042(3) 0.020(3) -0.004(2) -0.003(2) 0.020(3)
C7 0.036(3) 0.058(3) 0.025(3) 0.009(3) 0.007(2) 0.027(2)
C8 0.035(3) 0.105(6) 0.038(4) 0.012(4) 0.009(3) 0.038(4)
C9 0.026(3) 0.084(5) 0.037(4) 0.008(3) -0.006(2) 0.025(3)
C10 0.031(3) 0.050(3) 0.017(3) 0.001(2) -0.005(2) 0.019(2)
C11 0.041(3) 0.040(3) 0.029(3) 0.002(2) -0.007(2) 0.020(2)
C12 0.055(4) 0.044(3) 0.034(3) -0.010(3) -0.021(3) 0.031(3)
C13 0.035(3) 0.051(3) 0.029(3) -0.014(2) -0.015(2) 0.027(3)
C14 0.040(3) 0.039(3) 0.049(4) 0.002(3) 0.001(3) 0.022(3)
C15 0.058(4) 0.031(3) 0.066(5) -0.004(3) 0.001(3) 0.025(3)
C16 0.041(3) 0.026(3) 0.051(4) 0.001(2) -0.003(3) 0.009(2)
C17 0.040(3) 0.059(4) 0.032(4) -0.001(3) -0.005(3) 0.022(3)
C18 0.036(3) 0.100(6) 0.023(4) 0.002(3) 0.006(3) 0.011(3)
C19 0.030(3) 0.107(6) 0.031(4) 0.010(4) 0.006(3) 0.005(4)
C20 0.016(2) 0.039(3) 0.027(3) 0.000(2) -0.002(2) 0.007(2)

loop_
_atom_site_label
_atom_site_type_symbol
_atom_site_fract_x
_atom_site_fract_y
_atom_site_fract_z
_atom_site_U_iso_or_equiv
_atom_site_thermal_displace_type
_atom_site_occupancy
_atom_site_calc_flag
_atom_site_refinement_flags
_atom_site_disorder_group
Sr Sr 0.74635(5) 0.34718(5) 0.086743(11) 0.02513(11) Uani 1 d . .
F1 F 0.8186(6) 0.7441(5) 0.04585(8) 0.0660(12) Uani 1 d . .
F2 F 0.9601(4) 0.6675(5) 0.07140(9) 0.0581(11) Uani 1 d . .
F3 F 0.7062(4) 0.6052(4) 0.08078(7) 0.0455(9) Uani 1 d . .
F4 F 0.9111(4) 0.8727(4) 0.08116(8) 0.0562(11) Uani 1 d . .
F5 F 0.7845(8) 0.3484(9) 0.01166(10) 0.108(2) Uani 1 d . .
F6 F 1.0601(6) 0.4756(5) 0.01936(10) 0.0742(14) Uani 1 d . .
F7 F 0.9084(6) 0.2023(6) 0.01785(10) 0.0743(13) Uani 1 d . .
F8 F 0.8771(5) 0.3419(5) 0.04877(7) 0.0589(11) Uani 1 d . .
B1 B 0.8492(8) 0.7258(8) 0.06948(14) 0.0375(15) Uani 1 d . .
B2 B 0.9097(8) 0.3457(10) 0.02368(13) 0.043(2) Uani 1 d . .
N1 N 0.7620(6) 0.1611(6) 0.12408(10) 0.0400(12) Uani 1 d . .
N2 N 0.8730(5) 0.2209(6) 0.14242(9) 0.0330(10) Uani 1 d . .
N3 N 0.8417(5) 0.5141(6) 0.12979(9) 0.0353(10) Uani 1 d . .
N4 N 0.9474(5) 0.5044(6) 0.14585(8) 0.0315(9) Uani 1 d . .
N5 N 1.0508(5) 0.4173(6) 0.09861(8) 0.0307(10) Uani 1 d . .
N6 N 1.1098(5) 0.4277(6) 0.12160(8) 0.0309(9) Uani 1 d . .
N7 N 0.4929(5) 0.2853(6) 0.05502(9) 0.0334(10) Uani 1 d . .
N8 N 0.3362(5) 0.1619(5) 0.05891(8) 0.0278(9) Uani 1 d . .
N9 N 0.5627(5) 0.0298(6) 0.07304(10) 0.0369(11) Uani 1 d . .
N10 N 0.3981(5) -0.0475(6) 0.06857(9) 0.0328(10) Uani 1 d . .
N11 N 0.4554(5) 0.2044(6) 0.10911(9) 0.0332(10) Uani 1 d . .
N12 N 0.3174(5) 0.0756(6) 0.10018(9) 0.0354(11) Uani 1 d . .
C1 C 0.6578(7) 0.0069(7) 0.13101(11) 0.0417(14) Uani 1 d . .
H1A H 0.5659(7) -0.0670(7) 0.12194(11) 0.050 Uiso 1 calc R .
C2 C 0.7005(8) -0.0318(8) 0.15311(12) 0.0453(14) Uani 1 d . .
H2A H 0.6460(8) -0.1324(8) 0.16134(12) 0.054 Uiso 1 calc R .
C3 C 0.8377(8) 0.1068(7) 0.16022(12) 0.0403(13) Uani 1 d . .
H3A H 0.8969(8) 0.1216(7) 0.17455(12) 0.048 Uiso 1 calc R .
C4 C 0.8173(7) 0.6315(7) 0.13890(12) 0.0396(13) Uani 1 d . .
H4A H 0.7503(7) 0.6671(7) 0.13167(12) 0.048 Uiso 1 calc R .
C5 C 0.9034(9) 0.6951(8) 0.16049(13) 0.051(2) Uani 1 d . .
H5A H 0.9035(9) 0.7766(8) 0.17029(13) 0.062 Uiso 1 calc R .
C6 C 0.9864(8) 0.6141(7) 0.16424(11) 0.0425(14) Uani 1 d . .
H6A H 1.0578(8) 0.6305(7) 0.17715(11) 0.051 Uiso 1 calc R .
C7 C 1.1799(6) 0.4614(7) 0.08448(12) 0.0385(12) Uani 1 d . .
H7A H 1.1776(6) 0.4671(7) 0.06755(12) 0.046 Uiso 1 calc R .
C8 C 1.3196(8) 0.4981(11) 0.09788(13) 0.058(2) Uani 1 d . .
H8A H 1.4248(8) 0.5299(11) 0.09191(13) 0.069 Uiso 1 calc R .
C9 C 1.2718(7) 0.4782(9) 0.12124(12) 0.050(2) Uani 1 d . .
H9A H 1.3389(7) 0.4961(9) 0.13478(12) 0.060 Uiso 1 calc R .
C10 C 1.0062(6) 0.3905(7) 0.14280(10) 0.0334(12) Uani 1 d . .
H10A H 1.0749(6) 0.4027(7) 0.15703(10) 0.040 Uiso 1 calc R .
C11 C 0.4776(7) 0.3813(7) 0.03887(11) 0.0366(13) Uani 1 d . .
H11A H 0.5664(7) 0.4765(7) 0.03238(11) 0.044 Uiso 1 calc R .
C12 C 0.3133(8) 0.3241(7) 0.03266(12) 0.0417(14) Uani 1 d . .
H12A H 0.2725(8) 0.3716(7) 0.02176(12) 0.050 Uiso 1 calc R .
C13 C 0.2261(7) 0.1850(7) 0.04585(11) 0.0357(12) Uani 1 d . .
H13A H 0.1116(7) 0.1173(7) 0.04598(11) 0.043 Uiso 1 calc R .
C14 C 0.6132(8) -0.0616(7) 0.06174(13) 0.0420(14) Uani 1 d . .
H14A H 0.7221(8) -0.0397(7) 0.06185(13) 0.050 Uiso 1 calc R .
C15 C 0.4861(9) -0.1930(7) 0.04980(15) 0.050(2) Uani 1 d . .
H15A H 0.4926(9) -0.2734(7) 0.04059(15) 0.060 Uiso 1 calc R .
C16 C 0.3482(7) -0.1813(6) 0.05426(13) 0.0426(14) Uani 1 d . .
H16A H 0.2415(7) -0.2516(6) 0.04855(13) 0.051 Uiso 1 calc R .
C17 C 0.4204(7) 0.2123(8) 0.13215(12) 0.0449(14) Uani 1 d . .
H17A H 0.4949(7) 0.2897(8) 0.14313(12) 0.054 Uiso 1 calc R .
C18 C 0.2621(8) 0.0937(11) 0.13821(13) 0.063(2) Uani 1 d . .
H18A H 0.2098(8) 0.0776(11) 0.15324(13) 0.076 Uiso 1 calc R .
C19 C 0.1976(8) 0.0041(11) 0.11714(13) 0.069(2) Uani 1 d . .
H19A H 0.0926(8) -0.0875(11) 0.11504(13) 0.083 Uiso 1 calc R .
C20 C 0.2994(6) 0.0257(6) 0.07485(10) 0.0303(11) Uani 1 d . .
H20A H 0.1832(6) -0.0584(6) 0.07227(10) 0.036 Uiso 1 calc R .

loop_
_atom_type_symbol
_atom_type_description
_atom_type_scat_dispersion_real
_atom_type_scat_dispersion_imag
_atom_type_scat_source
C C 0.0033 0.0016 'International Tables Vol C Tables 4.2.6.8 and 6.1.1.4'
H H 0.0000 0.0000 'International Tables Vol C Tables 4.2.6.8 and 6.1.1.4'
B B 0.0013 0.0007 'International Tables Vol C Tables 4.2.6.8 and 6.1.1.4'
N N 0.0061 0.0033 'International Tables Vol C Tables 4.2.6.8 and 6.1.1.4'
F F 0.0171 0.0103 'International Tables Vol C Tables 4.2.6.8 and 6.1.1.4'
Sr Sr -1.5307 3.2498 'International Tables Vol C Tables 4.2.6.8 and 6.1.1.4'

loop_
_geom_angle_atom_site_label_1
_geom_angle_atom_site_label_2
_geom_angle_atom_site_label_3
_geom_angle
_geom_angle_site_symmetry_1
_geom_angle_site_symmetry_3
_geom_angle_publ_flag
F8 Sr F3 102.41(14) . . ?
F8 Sr N11 141.76(14) . . ?
F3 Sr N11 86.50(13) . . ?
F8 Sr N5 74.25(14) . . ?
F3 Sr N5 115.35(13) . . ?
N11 Sr N5 135.26(14) . . ?
F8 Sr N9 77.73(15) . . ?
F3 Sr N9 132.02(12) . . ?
N11 Sr N9 69.27(14) . . ?
N5 Sr N9 110.78(14) . . ?
F8 Sr N3 137.08(13) . . ?
F3 Sr N3 74.91(13) . . ?
N11 Sr N3 81.16(14) . . ?
N5 Sr N3 69.11(13) . . ?
N9 Sr N3 136.1(2) . . ?
F8 Sr N1 116.2(2) . . ?
F3 Sr N1 138.59(15) . . ?
N11 Sr N1 72.61(15) . . ?
N5 Sr N1 65.38(14) . . ?
N9 Sr N1 73.51(15) . . ?
N3 Sr N1 67.0(2) . . ?
F8 Sr N7 80.88(14) . . ?
F3 Sr N7 67.29(12) . . ?
N11 Sr N7 68.32(14) . . ?
N5 Sr N7 154.99(14) . . ?
N9 Sr N7 65.41(14) . . ?
N3 Sr N7 131.96(14) . . ?
N1 Sr N7 130.71(13) . . ?
F8 Sr F2 70.30(14) . . ?
F3 Sr F2 47.98(10) . . ?
N11 Sr F2 133.42(12) . . ?
N5 Sr F2 72.78(13) . . ?
N9 Sr F2 145.6(2) . . ?
N3 Sr F2 78.02(15) . . ?
N1 Sr F2 132.44(13) . . ?
N7 Sr F2 96.55(13) . . ?
F8 Sr B1 84.0(2) . . ?
F3 Sr B1 23.83(14) . . ?
N11 Sr B1 110.3(2) . . ?
N5 Sr B1 96.0(2) . . ?
N9 Sr B1 141.6(2) . . ?
N3 Sr B1 78.4(2) . . ?
N1 Sr B1 144.5(2) . . ?
N7 Sr B1 78.65(14) . . ?
F2 Sr B1 24.57(13) . . ?
B1 F2 Sr 99.8(3) . . ?
B1 F3 Sr 106.1(3) . . ?
B2 F8 Sr 160.8(4) . . ?
F4 B1 F1 109.6(5) . . ?
F4 B1 F3 111.1(6) . . ?
F1 B1 F3 110.5(5) . . ?
F4 B1 F2 109.6(5) . . ?
F1 B1 F2 111.4(6) . . ?
F3 B1 F2 104.5(5) . . ?
F4 B1 Sr 134.2(4) . . ?
F1 B1 Sr 116.2(4) . . ?
F3 B1 Sr 50.1(3) . . ?
F2 B1 Sr 55.7(3) . . ?
F6 B2 F5 114.9(7) . . ?
F6 B2 F7 109.7(5) . . ?
F5 B2 F7 108.6(6) . . ?
F6 B2 F8 108.1(5) . . ?
F5 B2 F8 107.4(5) . . ?
F7 B2 F8 107.9(6) . . ?
C1 N1 N2 103.3(5) . . ?
C1 N1 Sr 131.3(4) . . ?
N2 N1 Sr 124.7(3) . . ?
N1 N2 C3 112.1(5) . . ?
N1 N2 C10 121.8(4) . . ?
C3 N2 C10 126.0(5) . . ?
C4 N3 N4 104.0(5) . . ?
C4 N3 Sr 131.3(4) . . ?
N4 N3 Sr 124.3(3) . . ?
C6 N4 N3 111.2(5) . . ?
C6 N4 C10 126.4(5) . . ?
N3 N4 C10 122.4(4) . . ?
C7 N5 N6 104.4(4) . . ?
C7 N5 Sr 129.3(4) . . ?
N6 N5 Sr 126.1(3) . . ?
C9 N6 N5 110.9(5) . . ?
C9 N6 C10 126.9(5) . . ?
N5 N6 C10 122.1(4) . . ?
C11 N7 N8 104.3(4) . . ?
C11 N7 Sr 131.0(4) . . ?
N8 N7 Sr 121.9(3) . . ?
N7 N8 C13 111.4(4) . . ?
N7 N8 C20 121.9(4) . . ?
C13 N8 C20 126.7(4) . . ?
C14 N9 N10 104.3(5) . . ?
C14 N9 Sr 127.5(4) . . ?
N10 N9 Sr 124.6(3) . . ?
C16 N10 N9 112.0(5) . . ?
C16 N10 C20 125.1(5) . . ?
N9 N10 C20 122.0(4) . . ?
C17 N11 N12 104.3(5) . . ?
C17 N11 Sr 129.5(4) . . ?
N12 N11 Sr 124.4(3) . . ?
N11 N12 C19 112.3(5) . . ?
N11 N12 C20 122.9(4) . . ?
C19 N12 C20 124.7(5) . . ?
N1 C1 C2 112.6(6) . . ?
C3 C2 C1 105.3(5) . . ?
C2 C3 N2 106.7(6) . . ?
N3 C4 C5 112.0(6) . . ?
C6 C5 C4 105.3(6) . . ?
C5 C6 N4 107.5(6) . . ?
N5 C7 C8 111.6(6) . . ?
C9 C8 C7 105.4(5) . . ?
C8 C9 N6 107.6(5) . . ?
N4 C10 N6 112.2(5) . . ?
N4 C10 N2 112.1(4) . . ?
N6 C10 N2 111.0(5) . . ?
N7 C11 C12 112.2(5) . . ?
C13 C12 C11 104.9(5) . . ?
C12 C13 N8 107.3(5) . . ?
N9 C14 C15 111.9(5) . . ?
C16 C15 C14 105.7(5) . . ?
N10 C16 C15 106.0(5) . . ?
N11 C17 C18 112.6(6) . . ?
C19 C18 C17 104.7(6) . . ?
N12 C19 C18 106.0(6) . . ?
N10 C20 N8 110.4(4) . . ?
N10 C20 N12 112.6(4) . . ?
N8 C20 N12 111.2(4) . . ?

loop_
_geom_bond_atom_site_label_1
_geom_bond_atom_site_label_2
_geom_bond_distance
_geom_bond_site_symmetry_2
_geom_bond_publ_flag
Sr F8 2.450(4) . ?
Sr F3 2.662(3) . ?
Sr N11 2.678(4) . ?
Sr N5 2.685(4) . ?
Sr N9 2.709(5) . ?
Sr N3 2.748(5) . ?
Sr N1 2.762(5) . ?
Sr N7 2.782(4) . ?
Sr F2 2.795(4) . ?
Sr B1 3.336(7) . ?
F1 B1 1.369(8) . ?
F2 B1 1.408(7) . ?
F3 B1 1.403(8) . ?
F4 B1 1.367(8) . ?
F5 B2 1.366(8) . ?
F6 B2 1.353(9) . ?
F7 B2 1.384(9) . ?
F8 B2 1.420(8) . ?
N1 C1 1.340(7) . ?
N1 N2 1.361(7) . ?
N2 C3 1.371(7) . ?
N2 C10 1.458(7) . ?
N3 C4 1.336(7) . ?
N3 N4 1.373(6) . ?
N4 C6 1.364(7) . ?
N4 C10 1.443(7) . ?
N5 C7 1.327(7) . ?
N5 N6 1.373(6) . ?
N6 C9 1.353(7) . ?
N6 C10 1.454(7) . ?
N7 C11 1.331(7) . ?
N7 N8 1.365(6) . ?
N8 C13 1.368(7) . ?
N8 C20 1.450(7) . ?
N9 C14 1.331(8) . ?
N9 N10 1.367(6) . ?
N10 C16 1.359(8) . ?
N10 C20 1.450(7) . ?
N11 C17 1.329(8) . ?
N11 N12 1.353(6) . ?
N12 C19 1.360(8) . ?
N12 C20 1.462(7) . ?
C1 C2 1.393(9) . ?
C2 C3 1.358(9) . ?
C4 C5 1.400(9) . ?
C5 C6 1.355(9) . ?
C7 C8 1.395(8) . ?
C8 C9 1.352(10) . ?
C11 C12 1.404(8) . ?
C12 C13 1.361(9) . ?
C14 C15 1.386(9) . ?
C15 C16 1.381(9) . ?
C17 C18 1.386(9) . ?
C18 C19 1.389(11) . ?
